data_2017998
loop_
_publ_author_name
'Lemmerer, A.'

_publ_section_title
;
 Six two- and three-component ammonium carboxylate salt structures with
 a ladder-type hydrogen-bonding motif, three incorporating neutral
 carboxylic acid molecules
;
_journal_coeditor_code BM3101
_journal_issue 3
_journal_name_full 'Acta Crystallographica Section C'
_journal_page_first o92
_journal_page_last o99
_journal_paper_doi 10.1107/S0108270111003714
_journal_volume 67
_journal_year 2011
_chemical_formula_iupac 'C3 H10 N + , C7 H5 O2 -'
_chemical_formula_moiety 'C3 H10 N +, C7 H5 O2 -'
_chemical_formula_sum 'C10 H15 N O2'
_chemical_formula_weight 181.23
_chemical_name_systematic
;
2-propylammonium benzoate
;
_space_group_IT_number 19
_symmetry_cell_setting orthorhombic
_symmetry_space_group_name_Hall 'P 2ac 2ab'
_symmetry_space_group_name_H-M 'P 21 21 21'
_audit_creation_method 'WinGX routine CIF_UPDATE'
_cell_angle_alpha 90
_cell_angle_beta 90
_cell_angle_gamma 90
_cell_formula_units_Z 4
_cell_length_a 6.3823(7)
_cell_length_b 9.0629(5)
_cell_length_c 19.5457(13)
_cell_measurement_reflns_used 1643
_cell_measurement_temperature 243(2)
_cell_measurement_theta_max 27.48
_cell_measurement_theta_min 0.41
_cell_volume 1130.57(16)
_computing_cell_refinement 'SAINT-Plus (Bruker, 2004)'
_computing_data_collection 'APEX2 (Bruker, 2005)'
_computing_data_reduction
;
SAINT-Plus (Bruker, 2004) and XPREP (Bruker, 2004)
;
_computing_molecular_graphics
;
ORTEP-3 for Windows (Farrugia, 1997) and DIAMOND (Brandenburg,
1999)
;
_computing_publication_material
;
WinGX (Farrugia, 1999) and PLATON (Spek, 2009)
;
_computing_structure_refinement 'SHELXL97 (Sheldrick, 2008)'
_computing_structure_solution 'SHELXS97 (Sheldrick, 2008)'
_diffrn_ambient_temperature 243(2)
_diffrn_measured_fraction_theta_full 0.99
_diffrn_measured_fraction_theta_max 0.99
_diffrn_measurement_device_type 'Bruker APEXII CCD area-detector'
_diffrn_measurement_method \w
_diffrn_radiation_type MoK\a
_diffrn_radiation_wavelength 0.71073
_diffrn_reflns_av_R_equivalents 0.0806
_diffrn_reflns_limit_h_max 7
_diffrn_reflns_limit_h_min -7
_diffrn_reflns_limit_k_max 8
_diffrn_reflns_limit_k_min -10
_diffrn_reflns_limit_l_max 22
_diffrn_reflns_limit_l_min -23
_diffrn_reflns_number 9482
_diffrn_reflns_theta_full 25.49
_diffrn_reflns_theta_max 25.49
_diffrn_reflns_theta_min 3.07
_diffrn_standards_number 0
_exptl_absorpt_coefficient_mu 0.074
_exptl_absorpt_correction_T_max 0.9926
_exptl_absorpt_correction_T_min 0.981
_exptl_absorpt_correction_type multi-scan
_exptl_absorpt_process_details '(SADABS; Sheldrick, 1996)'
_exptl_crystal_colour colourless
_exptl_crystal_density_diffrn 1.065
_exptl_crystal_density_method 'not measured'
_exptl_crystal_description needle
_exptl_crystal_F_000 392
_exptl_crystal_size_max 0.26
_exptl_crystal_size_mid 0.16
_exptl_crystal_size_min 0.1
_refine_diff_density_max 0.199
_refine_diff_density_min -0.188
_refine_ls_abs_structure_details 'Flack (1983), with 854 Friedel pairs'
_refine_ls_extinction_coef 0.043(12)
_refine_ls_extinction_expression Fc^*^=kFc[1+0.001xFc^2^\l^3^/sin(2\q)]^-1/4^
_refine_ls_extinction_method 'SHELXL97 (Sheldrick, 2008)'
_refine_ls_goodness_of_fit_ref 1.038
_refine_ls_hydrogen_treatment constr
_refine_ls_matrix_type full
_refine_ls_number_parameters 133
_refine_ls_number_reflns 1232
_refine_ls_number_restraints 23
_refine_ls_restrained_S_all 1.04
_refine_ls_R_factor_gt 0.0612
_refine_ls_shift/su_max 0
_refine_ls_structure_factor_coef Fsqd
_refine_ls_weighting_details 'calc w = 1/[\s^2^(Fo^2^)+(0.1081P)^2^+0.1230P] where P=(Fo^2^+2Fc^2^)/3'
_refine_ls_weighting_scheme calc
_refine_ls_wR_factor_ref 0.1805
_reflns_number_gt 869
_reflns_number_total 1232
_reflns_threshold_expression I>2\s(I)
_cod_data_source_file bm3101.cif
_cod_data_source_block I
_cod_database_code 2017998
_cod_database_fobs_code 2017998

loop_
_symmetry_equiv_pos_as_xyz
'x, y, z'
'-x+1/2, -y, z+1/2'
'x+1/2, -y+1/2, -z'
'-x, y+1/2, -z+1/2'

loop_
_atom_site_type_symbol
_atom_site_label
_atom_site_fract_x
_atom_site_fract_y
_atom_site_fract_z
_atom_site_U_iso_or_equiv
_atom_site_adp_type
_atom_site_calc_flag
_atom_site_refinement_flags
_atom_site_occupancy
_atom_site_disorder_assembly
_atom_site_disorder_group
C C1 0.8635(5) 0.4588(3) 0.34254(15) 0.0535(8) Uani d . 1 . .
C C2 0.6604(6) 0.4581(6) 0.3213(2) 0.0861(13) Uani d . 1 . .
H H2 0.5614 0.5182 0.3435 0.103 Uiso calc R 1 . .
C C3 0.5987(8) 0.3692(9) 0.2671(3) 0.131(3) Uani d . 1 . .
H H3 0.4584 0.3686 0.2525 0.157 Uiso calc R 1 . .
C C4 0.7434(12) 0.2829(8) 0.2353(3) 0.141(3) Uani d . 1 . .
H H4 0.7021 0.2223 0.1987 0.169 Uiso calc R 1 . .
C C5 0.9443(11) 0.2832(7) 0.2556(3) 0.131(2) Uani d . 1 . .
H H5 1.0435 0.2237 0.2332 0.158 Uiso calc R 1 . .
C C6 1.0036(6) 0.3716(5) 0.3095(2) 0.0854(12) Uani d . 1 . .
H H6 1.1442 0.3715 0.3238 0.103 Uiso calc R 1 . .
C C7 0.9392(6) 0.5571(4) 0.39933(17) 0.0629(9) Uani d . 1 . .
O O1 0.8073(5) 0.6296(4) 0.43234(16) 0.1001(11) Uani d . 1 . .
O O2 1.1284(4) 0.5656(4) 0.40924(15) 0.1023(11) Uani d . 1 . .
C C8 0.4373(9) 0.4896(6) 0.5529(2) 0.1035(15) Uani d U 1 . .
H H8A 0.5502 0.5104 0.5863 0.124 Uiso calc PR 0.654(12) A 1
H H8B 0.4486 0.397 0.5263 0.124 Uiso d PR 0.346(12) A 2
C C9A 0.490(2) 0.3545(9) 0.5162(5) 0.160(5) Uani d PU 0.654(12) A 1
H H9A 0.6235 0.3672 0.4931 0.24 Uiso calc PR 0.654(12) A 1
H H9B 0.3821 0.3333 0.4828 0.24 Uiso calc PR 0.654(12) A 1
H H9C 0.5003 0.2733 0.5484 0.24 Uiso calc PR 0.654(12) A 1
C C9B 0.633(3) 0.503(2) 0.5926(10) 0.145(7) Uani d PU 0.346(12) A 2
H H9D 0.752 0.494 0.5621 0.218 Uiso calc PR 0.346(12) A 2
H H9E 0.6384 0.4252 0.6267 0.218 Uiso calc PR 0.346(12) A 2
H H9F 0.6366 0.5982 0.6152 0.218 Uiso calc PR 0.346(12) A 2
C C10 0.2311(13) 0.4831(9) 0.5910(3) 0.146(2) Uani d U 1 A .
H H10A 0.2373 0.406 0.6254 0.219 Uiso calc R 1 . .
H H10B 0.1188 0.4619 0.559 0.219 Uiso calc R 1 . .
H H10C 0.205 0.5773 0.613 0.219 Uiso calc R 1 . .
N N1 0.4289(4) 0.6138(3) 0.50249(14) 0.0686(9) Uani d . 1 A .
H H1A 0.5494 0.6169 0.4786 0.103 Uiso calc R 1 . .
H H1B 0.4112 0.6996 0.5249 0.103 Uiso calc R 1 . .
H H1C 0.321 0.5996 0.4736 0.103 Uiso calc R 1 . .

loop_
_atom_site_aniso_label
_atom_site_aniso_U_11
_atom_site_aniso_U_22
_atom_site_aniso_U_33
_atom_site_aniso_U_12
_atom_site_aniso_U_13
_atom_site_aniso_U_23
C1 0.0547(18) 0.0550(16) 0.0509(16) -0.0060(13) 0.0076(14) -0.0036(14)
C2 0.065(2) 0.127(3) 0.066(2) -0.005(2) 0.0018(18) -0.019(2)
C3 0.088(3) 0.219(7) 0.087(3) -0.044(4) 0.000(3) -0.051(4)
C4 0.139(5) 0.180(6) 0.105(4) -0.071(5) 0.027(4) -0.077(4)
C5 0.133(5) 0.122(4) 0.139(5) -0.021(4) 0.051(4) -0.081(4)
C6 0.074(3) 0.093(3) 0.090(3) -0.004(2) 0.015(2) -0.027(2)
C7 0.064(2) 0.0684(19) 0.0562(17) -0.0085(18) 0.0081(16) -0.0026(17)
O1 0.0820(19) 0.107(2) 0.111(2) -0.0111(16) 0.0232(17) -0.0544(19)
O2 0.0666(17) 0.152(3) 0.088(2) -0.0107(17) -0.0149(15) -0.031(2)
C8 0.118(3) 0.106(3) 0.086(3) 0.020(3) 0.005(3) 0.019(2)
C9A 0.250(12) 0.080(4) 0.151(7) 0.046(6) 0.060(8) 0.034(4)
C9B 0.162(7) 0.145(14) 0.128(14) 0.026(12) -0.049(8) 0.023(12)
C10 0.161(5) 0.159(5) 0.118(4) 0.002(5) 0.044(4) 0.028(4)
N1 0.0621(16) 0.0755(18) 0.0683(17) 0.0024(14) -0.0043(14) -0.0155(14)

loop_
_atom_type_symbol
_atom_type_description
_atom_type_scat_dispersion_real
_atom_type_scat_dispersion_imag
_atom_type_scat_source
C C 0.0033 0 'International Tables Vol C Tables 4.2.6.8 and 6.1.1.4'
H H 0 0 'International Tables Vol C Tables 4.2.6.8 and 6.1.1.4'
N N 0.0061 0 'International Tables Vol C Tables 4.2.6.8 and 6.1.1.4'
O O 0.0106 0 'International Tables Vol C Tables 4.2.6.8 and 6.1.1.4'

loop_
_geom_angle_atom_site_label_1
_geom_angle_atom_site_label_2
_geom_angle_atom_site_label_3
_geom_angle_site_symmetry_1
_geom_angle_site_symmetry_3
_geom_angle
_geom_angle_publ_flag
C6 C1 C2 . . 118.7(4) ?
C6 C1 C7 . . 119.0(3) ?
C2 C1 C7 . . 122.3(3) ?
C1 C2 C3 . . 120.4(4) ?
C1 C2 H2 . . 119.8 ?
C3 C2 H2 . . 119.8 ?
C4 C3 C2 . . 119.3(5) ?
C4 C3 H3 . . 120.3 ?
C2 C3 H3 . . 120.3 ?
C5 C4 C3 . . 120.8(5) ?
C5 C4 H4 . . 119.6 ?
C3 C4 H4 . . 119.6 ?
C4 C5 C6 . . 119.3(5) ?
C4 C5 H5 . . 120.3 ?
C6 C5 H5 . . 120.3 ?
C1 C6 C5 . . 121.5(4) ?
C1 C6 H6 . . 119.3 ?
C5 C6 H6 . . 119.3 ?
O2 C7 O1 . . 123.4(4) ?
O2 C7 C1 . . 118.1(3) ?
O1 C7 C1 . . 118.5(3) ?
C9A C8 N1 . . 108.4(4) ?
C9B C8 N1 . . 108.4(10) ?
C9A C8 C10 . . 114.3(7) ?
C9B C8 C10 . . 118.7(8) ?
N1 C8 C10 . . 108.8(4) ?
C9A C8 H8A . . 108.4 ?
N1 C8 H8A . . 108.4 ?
C10 C8 H8A . . 108.4 ?
C9B C8 H8B . . 106.6 ?
N1 C8 H8B . . 107.1 ?
C10 C8 H8B . . 106.8 ?
H8A C8 H8B . . 117.1 ?
C8 C9A H9A . . 109.5 ?
H8B C9A H9A . . 123.4 ?
C8 C9A H9B . . 109.5 ?
H8B C9A H9B . . 92.2 ?
C8 C9A H9C . . 109.5 ?
H8B C9A H9C . . 111 ?
C8 C9B H9D . . 109.5 ?
C8 C9B H9E . . 109.5 ?
H9D C9B H9E . . 109.5 ?
C8 C9B H9F . . 109.5 ?
H9D C9B H9F . . 109.5 ?
H9E C9B H9F . . 109.5 ?
C8 C10 H10A . . 109.5 ?
C8 C10 H10B . . 109.5 ?
H10A C10 H10B . . 109.5 ?
C8 C10 H10C . . 109.5 ?
H10A C10 H10C . . 109.5 ?
H10B C10 H10C . . 109.5 ?
C8 N1 H1A . . 109.5 ?
C8 N1 H1B . . 109.5 ?
H1A N1 H1B . . 109.5 ?
C8 N1 H1C . . 109.5 ?
H1A N1 H1C . . 109.5 ?
H1B N1 H1C . . 109.5 ?

loop_
_geom_bond_atom_site_label_1
_geom_bond_atom_site_label_2
_geom_bond_site_symmetry_2
_geom_bond_distance
_geom_bond_publ_flag
C1 C6 . 1.357(5) ?
C1 C2 . 1.361(5) ?
C1 C7 . 1.503(5) ?
C2 C3 . 1.388(6) ?
C2 H2 . 0.94 ?
C3 C4 . 1.361(9) ?
C3 H3 . 0.94 ?
C4 C5 . 1.342(10) ?
C4 H4 . 0.94 ?
C5 C6 . 1.377(7) ?
C5 H5 . 0.94 ?
C6 H6 . 0.94 ?
C7 O2 . 1.226(4) ?
C7 O1 . 1.247(4) ?
C8 C9A . 1.458(10) ?
C8 C9B . 1.474(18) ?
C8 N1 . 1.497(5) ?
C8 C10 . 1.513(9) ?
C8 H8A . 0.99 ?
C8 H8B . 0.99 ?
C9A H8B . 0.5074 ?
C9A H9A . 0.97 ?
C9A H9B . 0.97 ?
C9A H9C . 0.97 ?
C9B H9D . 0.97 ?
C9B H9E . 0.97 ?
C9B H9F . 0.97 ?
C10 H10A . 0.97 ?
C10 H10B . 0.97 ?
C10 H10C . 0.97 ?
N1 H1A . 0.9 ?
N1 H1B . 0.9 ?
N1 H1C . 0.9 ?

loop_
_geom_hbond_atom_site_label_D
_geom_hbond_atom_site_label_H
_geom_hbond_atom_site_label_A
_geom_hbond_site_symmetry_A
_geom_hbond_distance_DH
_geom_hbond_distance_HA
_geom_hbond_distance_DA
_geom_hbond_angle_DHA
N1 H1A O1 . 0.9 1.88 2.781(4) 177
N1 H1B O1 3_466 0.9 1.88 2.763(4) 167
N1 H1C O2 1_455 0.9 1.79 2.681(4) 174

loop_
_geom_torsion_atom_site_label_1
_geom_torsion_atom_site_label_2
_geom_torsion_atom_site_label_3
_geom_torsion_atom_site_label_4
_geom_torsion_site_symmetry_1
_geom_torsion_site_symmetry_2
_geom_torsion_site_symmetry_3
_geom_torsion_site_symmetry_4
_geom_torsion
_geom_torsion_publ_flag
C6 C1 C2 C3 . . . . 0.3(7) ?
C7 C1 C2 C3 . . . . 177.8(4) ?
C1 C2 C3 C4 . . . . -0.1(9) ?
C2 C3 C4 C5 . . . . -0.2(11) ?
C3 C4 C5 C6 . . . . 0.4(11) ?
C2 C1 C6 C5 . . . . -0.1(7) ?
C7 C1 C6 C5 . . . . -177.7(4) ?
C4 C5 C6 C1 . . . . -0.2(9) ?
C6 C1 C7 O2 . . . . 7.1(5) ?
C2 C1 C7 O2 . . . . -170.5(4) ?
C6 C1 C7 O1 . . . . -175.3(4) ?
C2 C1 C7 O1 . . . . 7.1(6) ?
